data_7212348
loop_
_publ_author_name
'Holczbauer, Tam\'as'
'F\'abi\'an, L\'aszl\'o'
'Csom\'os, P\'eter'
'Fodor, Lajos'
'K\'alm\'an, Alajos'

_publ_section_title
;
 Annular desmotropy of three pairs of seven-membered heterocycles
 confirmed by X-ray crystallography
;
_journal_issue 6
_journal_name_full CrystEngComm
_journal_page_first 1712
_journal_paper_doi 10.1039/b925635k
_journal_volume 12
_journal_year 2010
_chemical_absolute_configuration ad
_chemical_formula_moiety 'C18 H16 Cl N O2 S'
_chemical_formula_sum 'C18 H16 Cl N O2 S'
_chemical_formula_weight 345.83
_chemical_name_common
;3-Ethoxycarbonyl-2-(4-methylphenyl)-1,5-dihydro-4,1-
benzothiazepine
;
_chemical_name_systematic
;
3-Ethoxycarbonyl-2-(4-methylphenyl)-1,5-dihydro-4,1-benzothiazepine
;
_space_group_IT_number 19
_symmetry_cell_setting orthorhombic
_symmetry_space_group_name_Hall 'P 2ac 2ab'
_symmetry_space_group_name_H-M 'P 21 21 21'
_atom_sites_solution_hydrogens geom
_atom_sites_solution_primary direct
_atom_sites_solution_secondary difmap
_audit_creation_method SHELXL-97
_cell_angle_alpha 90.00
_cell_angle_beta 90.00
_cell_angle_gamma 90.00
_cell_formula_units_Z 4
_cell_length_a 8.005(4)
_cell_length_b 10.923(3)
_cell_length_c 18.797(7)
_cell_measurement_reflns_used 12727
_cell_measurement_temperature 99(2)
_cell_measurement_theta_max 27.51
_cell_measurement_theta_min 3.16
_cell_volume 1643.6(11)
_computing_cell_refinement 'CrystalClear (Rigaku/MSC Inc., 2005)'
_computing_data_collection 'CrystalClear (Rigaku/MSC Inc., 2005)'
_computing_data_reduction 'CrystalClear (Rigaku/MSC Inc., 2005)'
_computing_structure_refinement 'SHELXL-97 (Sheldrick, 1997)'
_computing_structure_solution 'SHELXS-97 (Sheldrick, 1990)'
_diffrn_ambient_temperature 99(2)
_diffrn_measured_fraction_theta_full 0.997
_diffrn_measured_fraction_theta_max 0.997
_diffrn_measurement_device_type 'Rigaku R-Axis Rapid'
_diffrn_radiation_monochromator graphite
_diffrn_radiation_source 'fine-focus sealed tube'
_diffrn_radiation_type MoK\a
_diffrn_radiation_wavelength 0.71070
_diffrn_reflns_av_R_equivalents 0.0573
_diffrn_reflns_av_sigmaI/netI 0.0452
_diffrn_reflns_limit_h_max 9
_diffrn_reflns_limit_h_min -10
_diffrn_reflns_limit_k_max 14
_diffrn_reflns_limit_k_min -14
_diffrn_reflns_limit_l_max 24
_diffrn_reflns_limit_l_min -24
_diffrn_reflns_number 13178
_diffrn_reflns_theta_full 27.48
_diffrn_reflns_theta_max 27.48
_diffrn_reflns_theta_min 3.15
_exptl_absorpt_coefficient_mu 0.368
_exptl_absorpt_correction_T_max 0.8976
_exptl_absorpt_correction_T_min 0.8519
_exptl_absorpt_correction_type numerical
_exptl_crystal_colour colorless
_exptl_crystal_density_diffrn 1.398
_exptl_crystal_density_method 'not measured'
_exptl_crystal_description chunk
_exptl_crystal_F_000 720
_exptl_crystal_size_max 0.45
_exptl_crystal_size_mid 0.30
_exptl_crystal_size_min 0.30
_refine_diff_density_max 0.503
_refine_diff_density_min -0.795
_refine_diff_density_rms 0.191
_refine_ls_abs_structure_details 'Flack H D (1983), Acta Cryst. A39, 876-881'
_refine_ls_abs_structure_Flack 0.01(7)
_refine_ls_extinction_coef 0.095(6)
_refine_ls_extinction_expression Fc^*^=kFc[1+0.001xFc^2^\l^3^/sin(2\q)]^-1/4^
_refine_ls_extinction_method SHELXL
_refine_ls_goodness_of_fit_ref 1.257
_refine_ls_hydrogen_treatment constr
_refine_ls_matrix_type full
_refine_ls_number_parameters 210
_refine_ls_number_reflns 3758
_refine_ls_number_restraints 0
_refine_ls_restrained_S_all 1.257
_refine_ls_R_factor_all 0.0517
_refine_ls_R_factor_gt 0.0496
_refine_ls_shift/su_max 0.001
_refine_ls_shift/su_mean 0.000
_refine_ls_structure_factor_coef Fsqd
_refine_ls_weighting_details 'calc w=1/[\s^2^(Fo^2^)+(0.0699P)^2^+0.0484P] where P=(Fo^2^+2Fc^2^)/3'
_refine_ls_weighting_scheme calc
_refine_ls_wR_factor_gt 0.1148
_refine_ls_wR_factor_ref 0.1162
_reflns_number_gt 3543
_reflns_number_total 3758
_reflns_threshold_expression >2sigma(I)
_cod_data_source_file b925635k.txt
_cod_data_source_block cs173a
_cod_original_cell_volume 1643.5(11)
_cod_original_sg_symbol_H-M P212121
_cod_database_code 7212348

loop_
_symmetry_equiv_pos_as_xyz
'x, y, z'
'-x+1/2, -y, z+1/2'
'x+1/2, -y+1/2, -z'
'-x, y+1/2, -z+1/2'

loop_
_atom_site_label
_atom_site_type_symbol
_atom_site_fract_x
_atom_site_fract_y
_atom_site_fract_z
_atom_site_U_iso_or_equiv
_atom_site_adp_type
_atom_site_occupancy
_atom_site_symmetry_multiplicity
_atom_site_calc_flag
_atom_site_refinement_flags
C5 C 0.2259(3) 0.1353(2) 0.93428(12) 0.0231(5) Uani 1 1 d .
H5A H 0.1692 0.0907 0.9732 0.028 Uiso 1 1 calc R
H5B H 0.3331 0.0934 0.9246 0.028 Uiso 1 1 calc R
S4 S 0.09590(7) 0.12939(5) 0.85474(3) 0.02231(16) Uani 1 1 d .
C3 C 0.2530(3) 0.1521(2) 0.79018(12) 0.0189(4) Uani 1 1 d .
C2 C 0.3733(3) 0.23983(19) 0.79251(11) 0.0174(4) Uani 1 1 d .
N1 N 0.4026(2) 0.32638(16) 0.84489(9) 0.0192(4) Uani 1 1 d .
H1 H 0.4719 0.3792 0.8312 0.025 Uiso 1 1 d R
C9A C 0.3381(3) 0.35028(19) 0.91367(11) 0.0179(4) Uani 1 1 d .
C9 C 0.3642(3) 0.4694(2) 0.93875(12) 0.0207(5) Uani 1 1 d .
H9 H 0.4174 0.5280 0.9091 0.025 Uiso 1 1 calc R
C8 C 0.3131(3) 0.5026(2) 1.00651(13) 0.0230(5) Uani 1 1 d .
H8 H 0.3312 0.5838 1.0228 0.028 Uiso 1 1 calc R
C7 C 0.2357(3) 0.4183(2) 1.05056(12) 0.0246(5) Uani 1 1 d .
H7 H 0.2006 0.4411 1.0970 0.030 Uiso 1 1 calc R
C6 C 0.2103(3) 0.3000(2) 1.02589(12) 0.0231(5) Uani 1 1 d .
H6 H 0.1572 0.2420 1.0560 0.028 Uiso 1 1 calc R
C5A C 0.2607(3) 0.2641(2) 0.95792(13) 0.0199(5) Uani 1 1 d .
C10 C 0.2485(3) 0.0645(2) 0.73013(13) 0.0209(5) Uani 1 1 d .
O1 O 0.0901(2) 0.03575(16) 0.71480(10) 0.0287(4) Uani 1 1 d .
O2 O 0.3679(2) 0.02171(15) 0.69895(9) 0.0254(4) Uani 1 1 d .
C11 C 0.0636(4) -0.0550(2) 0.65946(15) 0.0345(6) Uani 1 1 d .
H11A H 0.1459 -0.1220 0.6651 0.041 Uiso 1 1 calc R
H11B H -0.0495 -0.0905 0.6647 0.041 Uiso 1 1 calc R
C12 C 0.0803(4) -0.0019(3) 0.58899(16) 0.0402(7) Uani 1 1 d .
H12A H 0.0018 0.0664 0.5839 0.060 Uiso 1 1 calc R
H12B H 0.0556 -0.0643 0.5530 0.060 Uiso 1 1 calc R
H12C H 0.1947 0.0280 0.5825 0.060 Uiso 1 1 calc R
C13 C 0.4914(3) 0.2569(2) 0.73155(12) 0.0186(4) Uani 1 1 d .
C14 C 0.4340(3) 0.3055(2) 0.66785(12) 0.0222(5) Uani 1 1 d .
H14 H 0.3195 0.3268 0.6630 0.027 Uiso 1 1 calc R
C15 C 0.5427(3) 0.3232(2) 0.61097(12) 0.0233(5) Uani 1 1 d .
H15 H 0.5033 0.3559 0.5672 0.028 Uiso 1 1 calc R
C16 C 0.7089(3) 0.2923(2) 0.61927(12) 0.0218(5) Uani 1 1 d .
C17 C 0.7705(3) 0.2447(2) 0.68246(13) 0.0248(5) Uani 1 1 d .
H17 H 0.8854 0.2244 0.6872 0.030 Uiso 1 1 calc R
C18 C 0.6603(3) 0.2274(2) 0.73846(12) 0.0224(5) Uani 1 1 d .
H18 H 0.7003 0.1951 0.7822 0.027 Uiso 1 1 calc R
Cl1 Cl 0.84374(8) 0.31128(5) 0.54735(3) 0.03097(19) Uani 1 1 d .

loop_
_atom_site_aniso_label
_atom_site_aniso_U_11
_atom_site_aniso_U_22
_atom_site_aniso_U_33
_atom_site_aniso_U_23
_atom_site_aniso_U_13
_atom_site_aniso_U_12
C5 0.0238(11) 0.0183(10) 0.0272(11) 0.0046(9) 0.0036(9) -0.0007(9)
S4 0.0168(3) 0.0212(3) 0.0290(3) -0.0017(2) 0.0040(2) -0.0052(2)
C3 0.0151(10) 0.0178(10) 0.0237(10) -0.0010(9) 0.0009(8) 0.0006(8)
C2 0.0143(10) 0.0168(9) 0.0210(9) 0.0024(8) -0.0012(8) 0.0014(7)
N1 0.0187(9) 0.0165(8) 0.0226(8) 0.0012(7) 0.0027(8) -0.0059(7)
C9A 0.0153(10) 0.0171(9) 0.0215(10) 0.0014(8) -0.0015(8) 0.0007(8)
C9 0.0157(11) 0.0195(10) 0.0268(11) 0.0029(9) -0.0020(9) -0.0013(8)
C8 0.0205(11) 0.0218(10) 0.0267(11) -0.0050(9) -0.0049(9) 0.0004(8)
C7 0.0194(11) 0.0317(12) 0.0228(11) -0.0024(10) -0.0028(9) 0.0049(9)
C6 0.0169(10) 0.0266(11) 0.0257(11) 0.0058(10) 0.0006(9) 0.0009(9)
C5A 0.0140(10) 0.0194(10) 0.0262(11) 0.0036(9) 0.0000(8) 0.0007(8)
C10 0.0191(11) 0.0135(9) 0.0300(11) 0.0006(9) -0.0017(9) -0.0006(8)
O1 0.0180(8) 0.0300(9) 0.0379(9) -0.0139(8) -0.0033(8) -0.0019(7)
O2 0.0202(9) 0.0195(7) 0.0364(9) -0.0057(7) 0.0013(7) 0.0030(6)
C11 0.0283(14) 0.0294(12) 0.0458(16) -0.0157(12) -0.0096(12) -0.0023(10)
C12 0.0386(16) 0.0395(14) 0.0423(15) -0.0107(13) -0.0074(13) 0.0028(13)
C13 0.0179(10) 0.0148(9) 0.0232(11) -0.0002(9) 0.0011(8) -0.0030(8)
C14 0.0183(11) 0.0198(10) 0.0285(11) -0.0013(9) -0.0013(9) 0.0002(9)
C15 0.0279(12) 0.0200(10) 0.0221(10) 0.0012(9) 0.0000(9) 0.0004(9)
C16 0.0247(11) 0.0152(10) 0.0255(10) -0.0017(9) 0.0082(9) -0.0033(8)
C17 0.0185(11) 0.0255(11) 0.0305(12) -0.0028(10) 0.0017(9) 0.0006(9)
C18 0.0182(11) 0.0231(10) 0.0258(11) 0.0041(9) -0.0008(9) 0.0002(9)
Cl1 0.0361(3) 0.0229(3) 0.0340(3) -0.0010(2) 0.0176(3) -0.0020(2)

loop_
_atom_type_symbol
_atom_type_description
_atom_type_scat_dispersion_real
_atom_type_scat_dispersion_imag
_atom_type_scat_source
C C 0.0033 0.0016 'International Tables Vol C Tables 4.2.6.8 and 6.1.1.4'
H H 0.0000 0.0000 'International Tables Vol C Tables 4.2.6.8 and 6.1.1.4'
N N 0.0061 0.0033 'International Tables Vol C Tables 4.2.6.8 and 6.1.1.4'
O O 0.0106 0.0060 'International Tables Vol C Tables 4.2.6.8 and 6.1.1.4'
S S 0.1246 0.1234 'International Tables Vol C Tables 4.2.6.8 and 6.1.1.4'
Cl Cl 0.1484 0.1585 'International Tables Vol C Tables 4.2.6.8 and 6.1.1.4'

loop_
_geom_angle_atom_site_label_1
_geom_angle_atom_site_label_2
_geom_angle_atom_site_label_3
_geom_angle
C5A C5 S4 112.46(16)
C5A C5 H5A 109.1
S4 C5 H5A 109.1
C5A C5 H5B 109.1
S4 C5 H5B 109.1
H5A C5 H5B 107.8
C3 S4 C5 98.75(11)
C2 C3 C10 119.8(2)
C2 C3 S4 125.58(17)
C10 C3 S4 114.58(16)
C3 C2 N1 128.6(2)
C3 C2 C13 120.69(19)
N1 C2 C13 110.63(18)
C2 N1 C9A 135.48(19)
C2 N1 H1 111.2
C9A N1 H1 113.2
C9 C9A C5A 119.4(2)
C9 C9A N1 115.1(2)
C5A C9A N1 125.4(2)
C8 C9 C9A 120.6(2)
C8 C9 H9 119.7
C9A C9 H9 119.7
C7 C8 C9 120.5(2)
C7 C8 H8 119.7
C9 C8 H8 119.7
C8 C7 C6 119.0(2)
C8 C7 H7 120.5
C6 C7 H7 120.5
C7 C6 C5A 121.7(2)
C7 C6 H6 119.2
C5A C6 H6 119.2
C6 C5A C9A 118.8(2)
C6 C5A C5 118.7(2)
C9A C5A C5 122.4(2)
O2 C10 O1 123.5(2)
O2 C10 C3 126.7(2)
O1 C10 C3 109.8(2)
C10 O1 C11 116.9(2)
C12 C11 O1 111.6(2)
C12 C11 H11A 109.3
O1 C11 H11A 109.3
C12 C11 H11B 109.3
O1 C11 H11B 109.3
H11A C11 H11B 108.0
C11 C12 H12A 109.5
C11 C12 H12B 109.5
H12A C12 H12B 109.5
C11 C12 H12C 109.5
H12A C12 H12C 109.5
H12B C12 H12C 109.5
C14 C13 C18 119.3(2)
C14 C13 C2 119.9(2)
C18 C13 C2 120.8(2)
C13 C14 C15 120.6(2)
C13 C14 H14 119.7
C15 C14 H14 119.7
C16 C15 C14 118.8(2)
C16 C15 H15 120.6
C14 C15 H15 120.6
C15 C16 C17 122.1(2)
C15 C16 Cl1 118.69(19)
C17 C16 Cl1 119.24(19)
C18 C17 C16 118.3(2)
C18 C17 H17 120.8
C16 C17 H17 120.8
C17 C18 C13 121.0(2)
C17 C18 H18 119.5
C13 C18 H18 119.5

loop_
_geom_bond_atom_site_label_1
_geom_bond_atom_site_label_2
_geom_bond_distance
C5 C5A 1.501(3)
C5 S4 1.823(3)
C5 H5A 0.9900
C5 H5B 0.9900
S4 C3 1.765(2)
C3 C2 1.359(3)
C3 C10 1.480(3)
C2 N1 1.385(3)
C2 C13 1.497(3)
N1 C9A 1.416(3)
N1 H1 0.8406
C9A C9 1.400(3)
C9A C5A 1.401(3)
C9 C8 1.386(3)
C9 H9 0.9500
C8 C7 1.384(4)
C8 H8 0.9500
C7 C6 1.388(3)
C7 H7 0.9500
C6 C5A 1.396(3)
C6 H6 0.9500
C10 O2 1.215(3)
C10 O1 1.338(3)
O1 C11 1.452(3)
C11 C12 1.452(4)
C11 H11A 0.9900
C11 H11B 0.9900
C12 H12A 0.9800
C12 H12B 0.9800
C12 H12C 0.9800
C13 C14 1.388(3)
C13 C18 1.395(3)
C14 C15 1.392(3)
C14 H14 0.9500
C15 C16 1.381(4)
C15 H15 0.9500
C16 C17 1.387(4)
C16 Cl1 1.742(2)
C17 C18 1.387(3)
C17 H17 0.9500
C18 H18 0.9500

loop_
_geom_hbond_atom_site_label_D
_geom_hbond_atom_site_label_H
_geom_hbond_atom_site_label_A
_geom_hbond_distance_DH
_geom_hbond_distance_HA
_geom_hbond_distance_DA
_geom_hbond_angle_DHA
_geom_hbond_site_symmetry_A
N1 H1 O2 0.84 2.09 2.933(3) 175.3 4_656

loop_
_geom_torsion_atom_site_label_1
_geom_torsion_atom_site_label_2
_geom_torsion_atom_site_label_3
_geom_torsion_atom_site_label_4
_geom_torsion
C5A C5 S4 C3 82.54(18)
C5 S4 C3 C2 -47.3(2)
C5 S4 C3 C10 131.77(17)
C10 C3 C2 N1 -177.2(2)
S4 C3 C2 N1 1.9(3)
C10 C3 C2 C13 6.0(3)
S4 C3 C2 C13 -174.88(16)
C3 C2 N1 C9A 6.9(4)
C13 C2 N1 C9A -176.1(2)
C2 N1 C9A C9 -160.0(2)
C2 N1 C9A C5A 23.4(4)
C5A C9A C9 C8 -0.5(3)
N1 C9A C9 C8 -177.3(2)
C9A C9 C8 C7 0.2(3)
C9 C8 C7 C6 0.1(3)
C8 C7 C6 C5A 0.0(3)
C7 C6 C5A C9A -0.3(3)
C7 C6 C5A C5 -178.8(2)
C9 C9A C5A C6 0.6(3)
N1 C9A C5A C6 177.0(2)
C9 C9A C5A C5 178.9(2)
N1 C9A C5A C5 -4.6(3)
S4 C5 C5A C6 120.5(2)
S4 C5 C5A C9A -57.8(3)
C2 C3 C10 O2 35.2(3)
S4 C3 C10 O2 -144.0(2)
C2 C3 C10 O1 -145.9(2)
S4 C3 C10 O1 35.0(2)
O2 C10 O1 C11 2.3(3)
C3 C10 O1 C11 -176.7(2)
C10 O1 C11 C12 -79.5(3)
C3 C2 C13 C14 70.6(3)
N1 C2 C13 C14 -106.7(2)
C3 C2 C13 C18 -111.1(3)
N1 C2 C13 C18 71.6(3)
C18 C13 C14 C15 0.9(3)
C2 C13 C14 C15 179.3(2)
C13 C14 C15 C16 -0.5(3)
C14 C15 C16 C17 -0.2(3)
C14 C15 C16 Cl1 178.55(17)
C15 C16 C17 C18 0.3(4)
Cl1 C16 C17 C18 -178.39(18)
C16 C17 C18 C13 0.1(4)
C14 C13 C18 C17 -0.8(3)
C2 C13 C18 C17 -179.1(2)
